data_7102296
loop_
_publ_author_name
'Feng, Sisi'
'Zhu, Miaoli'
'Lu, Liping'
'Guo, Maolin'

_publ_section_title
;
 Single-crystal metal--organic microtubes self-assembled from designed
 D3 symmetrical nanoclusters with a capped triple-helix pentanuclear
 M5O6 core.
;
_journal_issue 45
_journal_name_full 'Chemical communications (Cambridge, England)'
_journal_page_first 4785
_journal_page_last 4787
_journal_paper_doi 10.1039/b711695k
_journal_year 2007
_chemical_formula_sum 'C96 H74 Cl4 N24 Ni5 O10'
_chemical_formula_weight 2159.14
_chemical_name_systematic
;
?
;
_space_group_IT_number 14
_symmetry_cell_setting monoclinic
_symmetry_space_group_name_Hall '-P 2ybc'
_symmetry_space_group_name_H-M 'P 1 21/c 1'
_atom_sites_solution_hydrogens geom
_atom_sites_solution_primary direct
_atom_sites_solution_secondary difmap
_audit_creation_method SHELXL-97
_cell_angle_alpha 90.00
_cell_angle_beta 105.009(3)
_cell_angle_gamma 90.00
_cell_formula_units_Z 4
_cell_length_a 13.1351(11)
_cell_length_b 26.668(2)
_cell_length_c 29.0984(19)
_cell_measurement_temperature 298(2)
_cell_volume 9845.1(13)
_computing_cell_refinement 'SAINT (Bruker, 2000)'
_computing_data_collection 'SMART (Bruker, 2000)'
_computing_data_reduction SAINT
_computing_molecular_graphics 'SHELXTL/PC (Sheldrick, 1999)'
_computing_publication_material SHELXTL/PC
_computing_structure_refinement 'SHELXL97 (Sheldrick, 1997)'
_computing_structure_solution 'SHELXS97 (Sheldrick, 1997)'
_diffrn_ambient_temperature 298(2)
_diffrn_measured_fraction_theta_full 1.000
_diffrn_measured_fraction_theta_max 1.000
_diffrn_measurement_device_type 'SMART 1K CCD area detector'
_diffrn_measurement_method \w
_diffrn_radiation_monochromator graphite
_diffrn_radiation_source 'fine-focus sealed tube'
_diffrn_radiation_type MoK\a
_diffrn_radiation_wavelength 0.71073
_diffrn_reflns_av_R_equivalents 0.0000
_diffrn_reflns_av_sigmaI/netI 0.0009
_diffrn_reflns_limit_h_max 15
_diffrn_reflns_limit_h_min -15
_diffrn_reflns_limit_k_max 31
_diffrn_reflns_limit_k_min 0
_diffrn_reflns_limit_l_max 34
_diffrn_reflns_limit_l_min 0
_diffrn_reflns_number 17358
_diffrn_reflns_theta_full 25.00
_diffrn_reflns_theta_max 25.00
_diffrn_reflns_theta_min 1.05
_diffrn_standards_number 0
_exptl_absorpt_coefficient_mu 1.118
_exptl_absorpt_correction_T_max 0.9159
_exptl_absorpt_correction_T_min 0.8074
_exptl_absorpt_correction_type multi-scan
_exptl_absorpt_process_details '(SADABS; Sheldrick, 2000)'
_exptl_crystal_colour brown
_exptl_crystal_density_diffrn 1.457
_exptl_crystal_density_method 'not measured'
_exptl_crystal_description column
_exptl_crystal_F_000 4424
_exptl_crystal_size_max 0.20
_exptl_crystal_size_mid 0.08
_exptl_crystal_size_min 0.08
_refine_diff_density_max 1.765
_refine_diff_density_min -1.246
_refine_diff_density_rms 0.119
_refine_ls_extinction_method none
_refine_ls_goodness_of_fit_ref 1.042
_refine_ls_hydrogen_treatment constr
_refine_ls_matrix_type full
_refine_ls_number_parameters 1300
_refine_ls_number_reflns 17358
_refine_ls_number_restraints 12
_refine_ls_restrained_S_all 1.047
_refine_ls_R_factor_all 0.0518
_refine_ls_R_factor_gt 0.0518
_refine_ls_shift/su_max 0.002
_refine_ls_shift/su_mean 0.000
_refine_ls_structure_factor_coef Fsqd
_refine_ls_weighting_details 'calc w=1/[\s^2^(Fo^2^)+(0.1494P)^2^+9.5999P] where P=(Fo^2^+2Fc^2^)/3'
_refine_ls_weighting_scheme calc
_refine_ls_wR_factor_gt 0.1996
_refine_ls_wR_factor_ref 0.1996
_reflns_number_gt 17345
_reflns_number_total 17358
_reflns_threshold_expression I>2\s(I)
_cod_data_source_file b711695k.txt
_cod_data_source_block 4
_cod_depositor_comments
;
The following automatic conversions were performed:
'_symmetry_cell_setting' value 'Monoclinic' changed to 'monoclinic'
according to '/home/saulius/struct/CIF-dictionaries/cif_core.dic'
dictionary named 'cif_core.dic' version 2.4.1 from 2010-06-29.

Automatic conversion script
Id: cif_fix_enum 1527 2010-12-29 10:47:43Z saulius 
;
_cod_original_sg_symbol_H-M 'P 21/c'
_cod_database_code 7102296

loop_
_symmetry_equiv_pos_as_xyz
'x, y, z'
'-x, y+1/2, -z+1/2'
'-x, -y, -z'
'x, -y-1/2, z-1/2'

loop_
_atom_site_label
_atom_site_type_symbol
_atom_site_fract_x
_atom_site_fract_y
_atom_site_fract_z
_atom_site_U_iso_or_equiv
_atom_site_adp_type
_atom_site_occupancy
_atom_site_symmetry_multiplicity
_atom_site_calc_flag
_atom_site_refinement_flags
_atom_site_disorder_assembly
_atom_site_disorder_group
Ni1A Ni 0.16921(3) 0.410099(14) 0.647979(13) 0.02940(15) Uani 0.93(1) 1 d P A 1
Ni1B Ni 0.3123(3) 0.41953(15) 0.74170(13) 0.0156(14) Uani 0.07(1) 1 d P A 2
Ni2 Ni 0.35306(4) 0.308358(17) 0.814084(15) 0.04591(14) Uani 1 1 d . . .
Ni3 Ni 0.11248(4) 0.319470(16) 0.725446(18) 0.04821(15) Uani 1 1 d . . .
Ni4 Ni 0.27533(4) 0.428974(16) 0.771207(14) 0.04135(14) Uani 1 1 d . . .
Ni5 Ni 0.38294(4) 0.328452(18) 0.700655(16) 0.04601(14) Uani 1 1 d . . .
N1 N 0.0742(2) 0.46974(8) 0.64736(9) 0.0332(5) Uani 1 1 d . . .
N2 N -0.0595(2) 0.50275(11) 0.67285(11) 0.0464(7) Uani 1 1 d . . .
H2 H -0.1078 0.5057 0.6878 0.056 Uiso 1 1 calc R A .
N3 N 0.0081(3) 0.32787(10) 0.75997(11) 0.0477(7) Uani 1 1 d . A .
N4 N -0.1141(3) 0.3627(2) 0.79193(16) 0.0856(15) Uani 1 1 d . A .
H4 H -0.1559 0.3846 0.7987 0.103 Uiso 1 1 calc R . .
N5 N 0.26926(19) 0.44220(9) 0.61397(9) 0.0331(5) Uani 1 1 d . . .
N6 N 0.4074(2) 0.49164(10) 0.61898(10) 0.0426(6) Uani 1 1 d . . .
H6 H 0.4612 0.5102 0.6311 0.051 Uiso 1 1 calc R A .
N7 N 0.4010(2) 0.46875(9) 0.79900(9) 0.0392(6) Uani 1 1 d . A .
N8 N 0.5323(3) 0.51953(14) 0.80355(12) 0.0624(9) Uani 1 1 d . A .
H8 H 0.5801 0.5366 0.7952 0.075 Uiso 1 1 calc R . .
N9 N 0.0727(2) 0.36944(10) 0.59481(8) 0.0351(5) Uani 1 1 d . . .
N10 N 0.0295(2) 0.29654(12) 0.55897(10) 0.0482(7) Uani 1 1 d . . .
H10 H 0.0336 0.2654 0.5520 0.058 Uiso 1 1 calc R A .
N11 N 0.4111(2) 0.26366(10) 0.67531(10) 0.0453(6) Uani 1 1 d . A .
N12 N 0.3867(4) 0.19953(15) 0.62569(17) 0.0753(11) Uani 1 1 d . A .
H12 H 0.3551 0.1795 0.6034 0.090 Uiso 1 1 calc R . .
N13 N 0.4164(3) 0.24133(13) 0.80598(11) 0.0575(8) Uani 1 1 d . . .
N14 N 0.3978(3) 0.16811(12) 0.76476(14) 0.0593(8) Uani 1 1 d . . .
H14 H 0.3711 0.1452 0.7444 0.071 Uiso 1 1 calc R . .
N15 N 0.0453(2) 0.26449(12) 0.68341(10) 0.0479(7) Uani 1 1 d . . .
N16 N 0.0221(3) 0.19194(13) 0.64916(13) 0.0699(11) Uani 1 1 d . . .
H16 H 0.0347 0.1619 0.6413 0.084 Uiso 1 1 calc R . .
N17 N 0.2667(3) 0.29002(12) 0.86039(10) 0.0498(7) Uani 1 1 d . . .
N18 N 0.1648(3) 0.31535(12) 0.90516(14) 0.0630(9) Uani 1 1 d . . .
H18 H 0.1226 0.3337 0.9161 0.076 Uiso 1 1 calc R . .
N19 N 0.1706(3) 0.47042(10) 0.78985(10) 0.0428(6) Uani 1 1 d . . .
N20 N 0.0534(4) 0.49494(15) 0.82798(16) 0.0813(13) Uani 1 1 d . . .
H20 H 0.0120 0.4945 0.8465 0.098 Uiso 1 1 calc R . .
N21 N 0.4760(3) 0.34364(14) 0.85998(11) 0.0586(8) Uani 1 1 d . . .
N22 N 0.6225(3) 0.38821(18) 0.87236(14) 0.0759(12) Uani 1 1 d . . .
H22 H 0.6737 0.4049 0.8665 0.091 Uiso 1 1 calc R . .
N23 N 0.4973(3) 0.36640(14) 0.68562(11) 0.0556(8) Uani 1 1 d . . .
N24 N 0.6410(3) 0.41165(15) 0.69610(15) 0.0659(10) Uani 1 1 d . . .
H24 H 0.6965 0.4286 0.7094 0.079 Uiso 1 1 calc R . .
C1 C 0.01423(19) 0.41817(13) 0.70360(11) 0.0345(6) Uani 1 1 d . . .
C2 C 0.0066(3) 0.46406(11) 0.67463(12) 0.0422(7) Uani 1 1 d . A .
C3 C 0.0493(2) 0.51775(11) 0.62662(11) 0.0362(6) Uani 1 1 d . A .
C4 C 0.0897(4) 0.54323(14) 0.59410(13) 0.0558(10) Uani 1 1 d . . .
H4A H 0.1413 0.5290 0.5816 0.067 Uiso 1 1 calc R A .
C5 C 0.0510(4) 0.59065(15) 0.58075(17) 0.0696(12) Uani 1 1 d . A .
H5 H 0.0808 0.6104 0.5613 0.084 Uiso 1 1 calc R . .
C6 C -0.0317(3) 0.60820(15) 0.59654(15) 0.0580(10) Uani 1 1 d . . .
H6A H -0.0594 0.6391 0.5848 0.070 Uiso 1 1 calc R A .
C7 C -0.0779(3) 0.58492(11) 0.62781(13) 0.0514(9) Uani 1 1 d . A .
H7 H -0.1321 0.5988 0.6387 0.062 Uiso 1 1 calc R . .
C8 C -0.0335(3) 0.53729(11) 0.64158(11) 0.0396(7) Uani 1 1 d . A .
C9 C -0.0519(3) 0.41068(15) 0.73229(16) 0.0600(10) Uani 1 1 d . A .
H9 H -0.0996 0.4361 0.7336 0.072 Uiso 1 1 calc R . .
C10 C -0.0534(3) 0.36781(13) 0.75982(13) 0.0472(8) Uani 1 1 d . . .
C11 C -0.0177(4) 0.29215(19) 0.79168(16) 0.0674(12) Uani 1 1 d . . .
C12 C 0.0189(5) 0.24424(16) 0.8055(2) 0.0824(15) Uani 1 1 d . A .
H12C H 0.0699 0.2299 0.7926 0.099 Uiso 1 1 calc R . .
C13 C -0.0167(6) 0.2193(3) 0.8359(3) 0.117(3) Uani 1 1 d . . .
H13 H 0.0076 0.1869 0.8437 0.140 Uiso 1 1 calc R A .
C14 C -0.0894(10) 0.2392(5) 0.8572(4) 0.166(5) Uani 1 1 d . A .
H14A H -0.1107 0.2206 0.8801 0.199 Uiso 1 1 calc R . .
C15 C -0.1324(6) 0.2872(5) 0.8451(3) 0.155(4) Uani 1 1 d . . .
H15 H -0.1836 0.3008 0.8584 0.186 Uiso 1 1 calc R A .
C16 C -0.0929(4) 0.3132(3) 0.8117(2) 0.0863(17) Uani 1 1 d . A .
C17 C 0.3626(2) 0.46675(10) 0.69432(11) 0.0337(6) Uani 1 1 d . . .
C18 C 0.3467(2) 0.46840(10) 0.64189(9) 0.0298(6) Uani 1 1 d . A .
C19 C 0.2786(2) 0.45053(12) 0.56920(9) 0.0309(6) Uani 1 1 d . A .
C20 C 0.2175(3) 0.43616(12) 0.52586(12) 0.0430(8) Uani 1 1 d . . .
H20A H 0.1565 0.4176 0.5238 0.052 Uiso 1 1 calc R A .
C21 C 0.2457(4) 0.44881(17) 0.48615(14) 0.0595(10) Uani 1 1 d . A .
H21 H 0.2041 0.4382 0.4568 0.071 Uiso 1 1 calc R . .
C22 C 0.3348(3) 0.47715(17) 0.48760(13) 0.0574(10) Uani 1 1 d . . .
H22A H 0.3533 0.4837 0.4594 0.069 Uiso 1 1 calc R A .
C23 C 0.3976(3) 0.49621(14) 0.53048(14) 0.0493(8) Uani 1 1 d . A .
H23 H 0.4545 0.5176 0.5321 0.059 Uiso 1 1 calc R . .
C24 C 0.3664(2) 0.47995(14) 0.57080(10) 0.0409(7) Uani 1 1 d . A .
C25 C 0.4399(3) 0.49018(14) 0.72381(14) 0.0478(8) Uani 1 1 d . A .
H25 H 0.4891 0.5061 0.7109 0.057 Uiso 1 1 calc R . .
C26 C 0.4556(3) 0.49347(12) 0.77491(13) 0.0489(9) Uani 1 1 d U . .
C27 C 0.4403(3) 0.48319(14) 0.84494(14) 0.0515(9) Uani 1 1 d U . .
C28 C 0.4066(4) 0.47208(17) 0.88660(18) 0.0716(13) Uani 1 1 d . A .
H28 H 0.3488 0.4512 0.8845 0.086 Uiso 1 1 calc R . .
C29 C 0.4608(5) 0.4926(3) 0.93130(15) 0.096(2) Uani 1 1 d . . .
H29 H 0.4386 0.4868 0.9587 0.115 Uiso 1 1 calc R A .
C30 C 0.5497(6) 0.5222(3) 0.93202(19) 0.106(2) Uani 1 1 d . A .
H30 H 0.5896 0.5336 0.9614 0.128 Uiso 1 1 calc R . .
C31 C 0.5823(5) 0.5356(2) 0.89201(16) 0.0844(17) Uani 1 1 d . . .
H31 H 0.6392 0.5567 0.8931 0.101 Uiso 1 1 calc R A .
C32 C 0.5213(4) 0.51434(15) 0.84992(12) 0.0559(10) Uani 1 1 d . A .
C33 C 0.2050(3) 0.30443(13) 0.62020(10) 0.0437(8) Uani 1 1 d . . .
C34 C 0.1032(3) 0.32287(12) 0.59190(11) 0.0379(7) Uani 1 1 d . A .
C35 C -0.0254(3) 0.37550(11) 0.56161(11) 0.0370(6) Uani 1 1 d . A .
C36 C -0.0924(3) 0.41397(13) 0.54808(15) 0.0480(8) Uani 1 1 d . . .
H36 H -0.0760 0.4454 0.5619 0.058 Uiso 1 1 calc R A .
C37 C -0.1835(3) 0.4070(2) 0.51440(17) 0.0688(12) Uani 1 1 d . A .
H37 H -0.2279 0.4343 0.5045 0.083 Uiso 1 1 calc R . .
C38 C -0.2131(3) 0.3607(2) 0.49411(16) 0.0701(12) Uani 1 1 d . . .
H38 H -0.2788 0.3565 0.4728 0.084 Uiso 1 1 calc R A .
C39 C -0.1452(3) 0.32111(17) 0.50544(16) 0.0615(10) Uani 1 1 d . A .
H39 H -0.1616 0.2901 0.4908 0.074 Uiso 1 1 calc R . .
C40 C -0.0530(2) 0.32867(14) 0.53878(11) 0.0410(7) Uani 1 1 d . A .
C41 C 0.2453(3) 0.25969(11) 0.61162(15) 0.0514(9) Uani 1 1 d . A .
H41 H 0.2055 0.2394 0.5876 0.062 Uiso 1 1 calc R . .
C42 C 0.3482(3) 0.24199(13) 0.63834(14) 0.0521(9) Uani 1 1 d . . .
C43 C 0.5012(3) 0.23425(15) 0.68656(14) 0.0522(9) Uani 1 1 d . . .
C44 C 0.5932(4) 0.2421(2) 0.72107(19) 0.0828(16) Uani 1 1 d . A .
H44 H 0.6029 0.2697 0.7413 0.099 Uiso 1 1 calc R . .
C45 C 0.6706(5) 0.2063(3) 0.7237(2) 0.104(2) Uani 1 1 d . . .
H45 H 0.7344 0.2090 0.7467 0.125 Uiso 1 1 calc R A .
C46 C 0.6523(5) 0.1637(4) 0.6900(3) 0.124(3) Uani 1 1 d . A .
H46 H 0.7055 0.1400 0.6929 0.148 Uiso 1 1 calc R . .
C47 C 0.5632(5) 0.1575(2) 0.6558(2) 0.0911(18) Uani 1 1 d . . .
H47 H 0.5530 0.1311 0.6341 0.109 Uiso 1 1 calc R A .
C48 C 0.4877(4) 0.19363(16) 0.65534(19) 0.0681(12) Uani 1 1 d . A .
C49 C 0.2541(3) 0.23367(14) 0.74126(16) 0.0554(9) Uani 1 1 d . . .
C50 C 0.3600(3) 0.21295(14) 0.77143(12) 0.0491(8) Uani 1 1 d . . .
C51 C 0.5038(3) 0.21293(13) 0.82425(15) 0.0537(9) Uani 1 1 d . . .
C52 C 0.5917(4) 0.2247(3) 0.8613(2) 0.0905(17) Uani 1 1 d . . .
H52 H 0.5986 0.2555 0.8768 0.109 Uiso 1 1 calc R . .
C53 C 0.6648(5) 0.1892(3) 0.8731(3) 0.106(2) Uani 1 1 d . . .
H53 H 0.7232 0.1946 0.8985 0.127 Uiso 1 1 calc R . .
C54 C 0.6564(4) 0.1439(3) 0.8483(3) 0.118(3) Uani 1 1 d . . .
H54 H 0.7104 0.1206 0.8583 0.142 Uiso 1 1 calc R . .
C55 C 0.5713(4) 0.13078(17) 0.8089(3) 0.096(2) Uani 1 1 d . . .
H55 H 0.5679 0.1013 0.7914 0.115 Uiso 1 1 calc R . .
C56 C 0.4921(3) 0.16849(16) 0.7997(2) 0.0670(13) Uani 1 1 d . . .
C57 C 0.1881(4) 0.20554(15) 0.70821(15) 0.0613(11) Uani 1 1 d . . .
H57 H 0.2108 0.1735 0.7031 0.074 Uiso 1 1 calc R . .
C58 C 0.0910(3) 0.21961(12) 0.68140(11) 0.0385(7) Uani 1 1 d . . .
C59 C -0.0538(4) 0.26382(14) 0.65346(14) 0.0558(9) Uani 1 1 d . . .
C60 C -0.1365(3) 0.2965(2) 0.64271(17) 0.0657(11) Uani 1 1 d . . .
H60 H -0.1283 0.3279 0.6571 0.079 Uiso 1 1 calc R . .
C61 C -0.2300(4) 0.2850(2) 0.6119(3) 0.0922(19) Uani 1 1 d . . .
H61 H -0.2849 0.3081 0.6051 0.111 Uiso 1 1 calc R . .
C62 C -0.2416(5) 0.2394(3) 0.5915(2) 0.102(2) Uani 1 1 d . . .
H62 H -0.3064 0.2315 0.5709 0.122 Uiso 1 1 calc R . .
C63 C -0.1617(5) 0.2033(2) 0.5994(2) 0.0934(19) Uani 1 1 d . . .
H63 H -0.1709 0.1722 0.5846 0.112 Uiso 1 1 calc R . .
C64 C -0.0708(4) 0.21694(18) 0.63004(18) 0.0722(13) Uani 1 1 d . . .
C65 C 0.1921(3) 0.37293(12) 0.84004(11) 0.0420(7) Uani 1 1 d . . .
C66 C 0.2065(4) 0.32748(14) 0.86859(15) 0.0555(9) Uani 1 1 d . . .
C67 C 0.2668(3) 0.25236(16) 0.89392(14) 0.0577(10) Uani 1 1 d . . .
C68 C 0.3173(4) 0.20549(19) 0.90123(17) 0.0688(11) Uani 1 1 d . . .
H68 H 0.3612 0.1943 0.8829 0.083 Uiso 1 1 calc R . .
C69 C 0.2967(5) 0.1774(2) 0.9377(2) 0.0852(16) Uani 1 1 d . . .
H69 H 0.3244 0.1452 0.9429 0.102 Uiso 1 1 calc R . .
C70 C 0.2381(6) 0.1950(2) 0.9659(2) 0.094(2) Uani 1 1 d . . .
H70 H 0.2330 0.1747 0.9912 0.113 Uiso 1 1 calc R . .
C71 C 0.1815(6) 0.2428(2) 0.96074(14) 0.092(2) Uani 1 1 d . . .
H71 H 0.1395 0.2541 0.9799 0.111 Uiso 1 1 calc R . .
C72 C 0.2014(4) 0.26866(17) 0.92192(16) 0.0642(10) Uani 1 1 d . . .
C73 C 0.1346(4) 0.41158(17) 0.84685(16) 0.0635(11) Uani 1 1 d . . .
H73 H 0.0993 0.4080 0.8706 0.076 Uiso 1 1 calc R . .
C74 C 0.1206(4) 0.45827(14) 0.82180(15) 0.0613(11) Uani 1 1 d . . .
C75 C 0.1383(3) 0.51771(15) 0.77516(11) 0.0464(8) Uani 1 1 d . . .
C76 C 0.1712(3) 0.54961(14) 0.74479(14) 0.0518(9) Uani 1 1 d . . .
H76 H 0.2234 0.5407 0.7300 0.062 Uiso 1 1 calc R . .
C77 C 0.1210(4) 0.59626(16) 0.73757(17) 0.0706(12) Uani 1 1 d . . .
H77 H 0.1412 0.6185 0.7170 0.085 Uiso 1 1 calc R . .
C78 C 0.0448(6) 0.61142(16) 0.75850(19) 0.0857(17) Uani 1 1 d . . .
H78 H 0.0145 0.6430 0.7519 0.103 Uiso 1 1 calc R . .
C79 C 0.0139(7) 0.5809(2) 0.7884(2) 0.101(2) Uani 1 1 d . . .
H79 H -0.0392 0.5898 0.8027 0.122 Uiso 1 1 calc R . .
C80 C 0.0666(4) 0.53385(15) 0.79724(17) 0.0699(13) Uani 1 1 d . . .
C81 C 0.5216(3) 0.36675(12) 0.78907(12) 0.0447(8) Uani 1 1 d . . .
C82 C 0.5430(3) 0.36598(14) 0.84010(15) 0.0497(8) Uani 1 1 d . . .
C83 C 0.5164(4) 0.35172(15) 0.91033(15) 0.0620(11) Uani 1 1 d . . .
C84 C 0.4756(5) 0.3362(2) 0.94807(18) 0.0914(19) Uani 1 1 d . . .
H84 H 0.4138 0.3174 0.9424 0.110 Uiso 1 1 calc R . .
C85 C 0.5298(6) 0.3495(4) 0.9941(3) 0.121(3) Uani 1 1 d . . .
H85 H 0.5043 0.3408 1.0200 0.145 Uiso 1 1 calc R . .
C86 C 0.6238(7) 0.3763(3) 1.00010(19) 0.122(3) Uani 1 1 d . . .
H86 H 0.6631 0.3824 1.0311 0.146 Uiso 1 1 calc R . .
C87 C 0.6640(6) 0.3947(3) 0.9624(3) 0.116(2) Uani 1 1 d . . .
H87 H 0.7231 0.4153 0.9675 0.139 Uiso 1 1 calc R . .
C88 C 0.6064(4) 0.3791(2) 0.91627(19) 0.0877(17) Uani 1 1 d . . .
C89 C 0.5866(3) 0.38895(17) 0.76673(16) 0.0591(10) Uani 1 1 d . . .
H89 H 0.6451 0.4050 0.7860 0.071 Uiso 1 1 calc R . .
C90 C 0.5764(3) 0.39073(19) 0.71727(16) 0.0609(11) Uani 1 1 d . . .
C91 C 0.5166(2) 0.37313(14) 0.64324(15) 0.0499(8) Uani 1 1 d . . .
C92 C 0.4640(3) 0.35569(18) 0.59780(17) 0.0635(11) Uani 1 1 d . . .
H92 H 0.4049 0.3352 0.5936 0.076 Uiso 1 1 calc R . .
C93 C 0.5022(4) 0.3697(2) 0.5587(2) 0.0855(15) Uani 1 1 d . . .
H93 H 0.4667 0.3594 0.5282 0.103 Uiso 1 1 calc R . .
C94 C 0.5912(5) 0.3983(3) 0.5653(2) 0.0925(18) Uani 1 1 d . . .
H94 H 0.6157 0.4066 0.5390 0.111 Uiso 1 1 calc R . .
C95 C 0.6445(5) 0.4149(2) 0.6083(2) 0.0863(16) Uani 1 1 d . . .
H95 H 0.7052 0.4342 0.6127 0.104 Uiso 1 1 calc R . .
C96 C 0.6024(4) 0.40112(19) 0.64660(18) 0.0715(13) Uani 1 1 d . . .
Cl1A Cl 0.7320(3) 0.92216(15) 0.52210(14) 0.0985(15) Uani 0.46(1) 1 d P B 1
Cl1B Cl 0.8066(3) 0.94386(15) 0.51940(14) 0.1143(15) Uani 0.54(1) 1 d P B 2
Cl2 Cl 0.3015(5) 0.08184(19) 0.7130(2) 0.1488(18) Uani 0.50 1 d P . .
Cl3 Cl 0.2470(3) 0.13812(13) 0.54601(14) 0.1161(13) Uani 0.50 1 d P . .
Cl4 Cl 0.0259(4) 0.18922(16) 0.52578(18) 0.1241(13) Uani 0.50 1 d P . .
Cl5 Cl 0.8203(3) 0.4427(2) 0.85519(18) 0.1351(17) Uani 0.50 1 d P . .
Cl6 Cl 0.5857(4) 0.5564(2) 0.6407(2) 0.1475(18) Uani 0.50 1 d P . .
Cl7 Cl 0.0091(7) 0.3765(3) 0.9392(3) 0.200(3) Uani 0.50 1 d P . .
O1 O 0.08969(16) 0.38759(7) 0.69964(8) 0.0355(5) Uani 1 1 d . A .
O2 O 0.29059(17) 0.43731(9) 0.70646(8) 0.0407(5) Uani 1 1 d . A .
O3 O 0.24511(16) 0.33786(8) 0.65521(8) 0.0377(5) Uani 1 1 d . A .
O4 O 0.24058(18) 0.28150(8) 0.75119(8) 0.0424(5) Uani 1 1 d . . .
O5 O 0.25009(18) 0.37168(8) 0.80840(8) 0.0386(5) Uani 1 1 d . . .
O6 O 0.4289(2) 0.34612(9) 0.76759(7) 0.0450(6) Uani 1 1 d . . .
O7 O 0.9539(3) 0.50863(15) 0.90590(14) 0.0856(10) Uani 1 1 d . . .
H7A H 0.9096 0.5251 0.9169 0.128 Uiso 1 1 d R . .
H7B H 0.9301 0.4795 0.8981 0.128 Uiso 1 1 d R . .
O8 O 0.9284(3) 0.10343(15) 0.56950(14) 0.0842(10) Uani 1 1 d . . .
H8A H 0.9138 0.1045 0.5963 0.126 Uiso 1 1 d R . .
H8B H 0.9053 0.0760 0.5558 0.126 Uiso 1 1 d R . .
O9 O 0.1504(6) 0.1051(3) 0.6242(3) 0.162(3) Uani 1 1 d . . .
H9A H 0.1195 0.1066 0.5947 0.243 Uiso 1 1 d R . .
H9B H 0.1843 0.0776 0.6297 0.243 Uiso 1 1 d R . .
O10 O 0.7612(2) 0.51382(12) 0.71943(14) 0.0731(9) Uani 1 1 d . . .
H10A H 0.7654 0.4954 0.7436 0.110 Uiso 1 1 d R . .
H10B H 0.7117 0.5060 0.6954 0.110 Uiso 1 1 d R . .

loop_
_atom_site_aniso_label
_atom_site_aniso_U_11
_atom_site_aniso_U_22
_atom_site_aniso_U_33
_atom_site_aniso_U_23
_atom_site_aniso_U_13
_atom_site_aniso_U_12
Ni1A 0.0369(2) 0.0242(2) 0.0255(2) 0.00004(14) 0.00513(17) -0.00392(14)
Ni1B 0.021(2) 0.020(2) 0.007(2) 0.0034(15) 0.0061(15) 0.0010(15)
Ni2 0.0559(3) 0.0404(3) 0.0353(2) 0.00751(17) 0.0008(2) -0.00338(19)
Ni3 0.0514(3) 0.0281(2) 0.0609(3) 0.00478(18) 0.0069(2) 0.00131(17)
Ni4 0.0562(3) 0.0361(2) 0.0329(2) 0.00113(16) 0.0136(2) -0.00859(18)
Ni5 0.0442(3) 0.0452(3) 0.0438(3) 0.00326(18) 0.00267(19) -0.00298(18)
N1 0.0456(13) 0.0119(10) 0.0424(13) 0.0003(9) 0.0119(11) -0.0036(9)
N2 0.0454(15) 0.0450(16) 0.0531(17) -0.0144(13) 0.0208(13) 0.0107(12)
N3 0.0623(18) 0.0224(13) 0.0539(17) 0.0133(11) 0.0067(14) -0.0237(12)
N4 0.060(2) 0.122(4) 0.090(3) 0.055(3) 0.048(2) 0.033(2)
N5 0.0321(12) 0.0335(12) 0.0372(13) -0.0061(10) 0.0155(10) -0.0008(10)
N6 0.0384(13) 0.0382(14) 0.0489(15) 0.0172(12) 0.0070(12) -0.0110(11)
N7 0.0439(14) 0.0210(11) 0.0405(14) -0.0127(10) -0.0110(11) -0.0201(10)
N8 0.080(2) 0.057(2) 0.0519(18) 0.0052(15) 0.0190(17) -0.0295(17)
N9 0.0360(12) 0.0409(14) 0.0255(11) 0.0055(10) 0.0028(10) 0.0073(10)
N10 0.0532(17) 0.0515(17) 0.0334(14) -0.0097(12) -0.0003(12) -0.0158(13)
N11 0.0569(17) 0.0317(14) 0.0439(15) -0.0063(11) 0.0067(13) 0.0067(12)
N12 0.083(3) 0.048(2) 0.097(3) -0.0102(19) 0.026(2) 0.0186(18)
N13 0.0586(18) 0.061(2) 0.0433(16) 0.0241(15) -0.0050(14) 0.0129(15)
N14 0.065(2) 0.0289(14) 0.079(2) -0.0036(14) 0.0097(18) 0.0044(13)
N15 0.0281(12) 0.0573(17) 0.0387(14) 0.0166(13) -0.0268(11) 0.0009(12)
N16 0.093(3) 0.0416(17) 0.056(2) -0.0203(15) -0.0144(19) -0.0127(17)
N17 0.0608(18) 0.0485(17) 0.0352(14) 0.0184(12) 0.0033(13) -0.0096(14)
N18 0.094(3) 0.0300(15) 0.073(2) 0.0007(14) 0.035(2) -0.0121(15)
N19 0.0695(18) 0.0239(12) 0.0367(14) 0.0084(10) 0.0168(13) -0.0011(12)
N20 0.119(4) 0.062(2) 0.082(3) 0.004(2) 0.060(3) 0.036(2)
N21 0.064(2) 0.061(2) 0.0388(16) -0.0154(14) -0.0090(14) -0.0033(16)
N22 0.059(2) 0.098(3) 0.061(2) -0.002(2) -0.0017(17) -0.032(2)
N23 0.0558(18) 0.072(2) 0.0432(16) 0.0165(15) 0.0206(14) 0.0023(16)
N24 0.0424(17) 0.069(2) 0.086(3) 0.0126(19) 0.0172(17) -0.0152(15)
C1 0.0116(11) 0.0591(19) 0.0390(15) -0.0064(13) 0.0175(11) -0.0032(11)
C2 0.0496(18) 0.0269(15) 0.0401(16) 0.0028(12) -0.0066(14) -0.0163(13)
C3 0.0356(14) 0.0311(15) 0.0404(16) -0.0134(12) 0.0075(12) 0.0078(11)
C4 0.088(3) 0.0442(19) 0.0445(19) -0.0025(15) 0.0336(19) -0.0197(19)
C5 0.104(4) 0.0355(19) 0.067(3) 0.0193(18) 0.018(2) 0.007(2)
C6 0.0422(18) 0.047(2) 0.068(2) 0.0096(18) -0.0162(17) 0.0055(15)
C7 0.081(3) 0.0148(13) 0.053(2) -0.0111(13) 0.0086(18) -0.0020(14)
C8 0.0450(16) 0.0230(14) 0.0396(16) -0.0060(12) -0.0092(13) -0.0150(12)
C9 0.064(2) 0.0396(19) 0.071(3) 0.0190(18) 0.008(2) 0.0154(17)
C10 0.060(2) 0.0334(17) 0.0494(19) 0.0219(14) 0.0167(16) 0.0073(14)
C11 0.077(3) 0.077(3) 0.052(2) -0.014(2) 0.024(2) -0.029(2)
C12 0.102(4) 0.035(2) 0.109(4) 0.024(2) 0.025(3) -0.012(2)
C13 0.118(5) 0.066(4) 0.152(7) 0.062(4) 0.011(5) -0.037(4)
C14 0.164(10) 0.163(10) 0.154(9) 0.080(8) 0.011(7) -0.036(8)
C15 0.108(5) 0.254(12) 0.125(6) 0.062(7) 0.069(5) -0.062(7)
C16 0.072(3) 0.111(4) 0.075(3) 0.029(3) 0.016(3) -0.027(3)
C17 0.0371(14) 0.0154(12) 0.0385(15) 0.0042(10) -0.0085(12) -0.0094(10)
C18 0.0436(15) 0.0177(12) 0.0229(12) -0.0014(10) -0.0006(11) -0.0023(11)
C19 0.0231(12) 0.0556(17) 0.0153(11) -0.0199(11) 0.0076(9) 0.0031(11)
C20 0.061(2) 0.0375(16) 0.0410(17) 0.0116(13) 0.0329(15) -0.0090(14)
C21 0.068(2) 0.061(2) 0.0412(19) -0.0006(17) -0.0003(17) -0.0037(19)
C22 0.074(3) 0.070(3) 0.0313(17) -0.0019(16) 0.0197(17) 0.013(2)
C23 0.061(2) 0.0401(17) 0.056(2) 0.0081(15) 0.0313(17) 0.0011(15)
C24 0.0378(15) 0.0567(19) 0.0244(14) -0.0095(13) 0.0012(12) 0.0104(14)
C25 0.0337(15) 0.0489(19) 0.058(2) 0.0071(16) 0.0066(14) -0.0198(14)
C26 0.0584(19) 0.0292(15) 0.0557(19) 0.0101(13) 0.0084(15) -0.0357(14)
C27 0.0401(16) 0.0474(18) 0.063(2) -0.0045(15) 0.0059(15) -0.0427(15)
C28 0.083(3) 0.053(2) 0.075(3) 0.000(2) 0.015(2) -0.040(2)
C29 0.134(5) 0.125(5) 0.0262(18) -0.014(2) 0.017(2) -0.059(4)
C30 0.149(6) 0.109(5) 0.050(3) -0.023(3) 0.007(3) -0.051(4)
C31 0.106(4) 0.102(4) 0.046(2) -0.023(2) 0.021(2) -0.063(3)
C32 0.077(3) 0.057(2) 0.0266(16) -0.0207(15) 0.0003(16) 0.0026(19)
C33 0.065(2) 0.0429(17) 0.0214(13) 0.0148(12) 0.0083(13) -0.0280(15)
C34 0.0415(16) 0.0416(17) 0.0277(14) 0.0108(12) 0.0038(12) 0.0088(13)
C35 0.0447(16) 0.0310(15) 0.0349(15) -0.0063(12) 0.0094(13) 0.0071(12)
C36 0.0400(17) 0.0340(17) 0.068(2) -0.0051(15) 0.0091(16) 0.0032(13)
C37 0.0292(17) 0.090(3) 0.074(3) 0.007(2) -0.0098(17) 0.0191(19)
C38 0.0412(19) 0.100(4) 0.056(2) -0.009(2) -0.0098(17) -0.018(2)
C39 0.056(2) 0.058(2) 0.058(2) -0.0081(18) -0.0087(18) -0.0015(18)
C40 0.0281(14) 0.059(2) 0.0299(15) 0.0084(14) -0.0036(12) -0.0063(13)
C41 0.065(2) 0.0186(14) 0.069(2) -0.0059(14) 0.0152(18) 0.0235(14)
C42 0.070(2) 0.0341(17) 0.055(2) 0.0169(15) 0.0221(18) 0.0242(16)
C43 0.0429(18) 0.053(2) 0.061(2) 0.0291(18) 0.0131(16) 0.0299(16)
C44 0.070(3) 0.090(4) 0.075(3) 0.035(3) -0.006(2) 0.037(3)
C45 0.079(4) 0.123(5) 0.087(4) 0.032(4) -0.019(3) 0.002(4)
C46 0.078(4) 0.157(7) 0.117(5) 0.060(5) -0.007(4) 0.067(4)
C47 0.092(4) 0.075(3) 0.108(4) -0.016(3) 0.029(3) 0.056(3)
C48 0.080(3) 0.038(2) 0.084(3) 0.012(2) 0.018(2) 0.0110(19)
C49 0.074(2) 0.0333(17) 0.070(2) 0.0053(16) 0.039(2) 0.0063(17)
C50 0.059(2) 0.0416(18) 0.0368(17) 0.0081(14) -0.0058(15) 0.0127(16)
C51 0.0489(19) 0.0372(18) 0.066(2) 0.0203(16) -0.0015(17) -0.0093(15)
C52 0.064(3) 0.094(4) 0.102(4) 0.020(3) -0.001(3) 0.024(3)
C53 0.081(4) 0.122(6) 0.103(5) 0.025(4) 0.001(3) -0.032(4)
C54 0.043(2) 0.102(5) 0.180(7) 0.095(5) -0.024(3) 0.001(3)
C55 0.080(3) 0.034(2) 0.182(7) 0.006(3) 0.048(4) 0.008(2)
C56 0.047(2) 0.048(2) 0.110(4) 0.034(2) 0.028(2) 0.0030(17)
C57 0.079(3) 0.043(2) 0.052(2) -0.0178(17) -0.0005(19) 0.0153(19)
C58 0.0449(16) 0.0408(17) 0.0313(14) 0.0093(12) 0.0126(12) 0.0187(13)
C59 0.079(3) 0.0409(19) 0.050(2) 0.0214(16) 0.0215(19) 0.0137(18)
C60 0.0424(19) 0.079(3) 0.066(3) -0.006(2) -0.0036(18) 0.0160(19)
C61 0.062(3) 0.060(3) 0.141(5) -0.021(3) 0.002(3) 0.002(2)
C62 0.075(3) 0.118(5) 0.082(4) 0.025(3) -0.035(3) -0.031(3)
C63 0.110(4) 0.062(3) 0.080(3) 0.002(3) -0.027(3) -0.015(3)
C64 0.057(2) 0.066(3) 0.077(3) 0.028(2) -0.013(2) 0.009(2)
C65 0.065(2) 0.0343(16) 0.0263(14) 0.0067(12) 0.0110(14) -0.0111(14)
C66 0.072(3) 0.0384(19) 0.055(2) 0.0072(16) 0.0133(19) -0.0064(17)
C67 0.064(2) 0.052(2) 0.0428(19) -0.0012(16) -0.0125(17) 0.0032(18)
C68 0.076(3) 0.065(3) 0.065(3) 0.016(2) 0.018(2) -0.007(2)
C69 0.102(4) 0.060(3) 0.095(4) 0.037(3) 0.028(3) -0.014(3)
C70 0.132(5) 0.080(4) 0.068(3) 0.011(3) 0.019(3) -0.062(4)
C71 0.178(6) 0.075(3) 0.0296(19) -0.0053(19) 0.037(3) -0.047(4)
C72 0.081(3) 0.052(2) 0.060(2) 0.0056(19) 0.020(2) 0.000(2)
C73 0.082(3) 0.056(2) 0.061(2) -0.0120(19) 0.036(2) -0.002(2)
C74 0.098(3) 0.0296(17) 0.056(2) 0.0158(16) 0.019(2) -0.0276(19)
C75 0.0488(18) 0.072(2) 0.0266(14) -0.0031(15) 0.0247(14) -0.0078(16)
C76 0.054(2) 0.0385(18) 0.056(2) -0.0173(16) 0.0013(16) -0.0082(15)
C77 0.102(4) 0.041(2) 0.064(3) -0.0065(19) 0.013(2) -0.009(2)
C78 0.156(5) 0.035(2) 0.074(3) 0.015(2) 0.045(3) 0.024(3)
C79 0.159(6) 0.064(3) 0.098(4) 0.029(3) 0.063(4) 0.029(4)
C80 0.108(4) 0.037(2) 0.068(3) 0.0269(19) 0.028(3) -0.009(2)
C81 0.0498(18) 0.0345(16) 0.0370(16) 0.0007(13) -0.0119(14) 0.0036(14)
C82 0.0313(15) 0.0452(19) 0.069(2) -0.0095(17) 0.0059(15) -0.0014(14)
C83 0.072(3) 0.045(2) 0.051(2) 0.0077(17) -0.0155(19) -0.0090(18)
C84 0.092(4) 0.111(4) 0.052(3) 0.026(3) -0.017(2) -0.038(3)
C85 0.103(5) 0.158(7) 0.084(4) 0.007(5) -0.006(4) -0.023(5)
C86 0.149(7) 0.163(7) 0.037(2) 0.002(3) -0.006(3) -0.011(6)
C87 0.113(5) 0.129(6) 0.091(4) -0.014(4) -0.001(4) -0.037(5)
C88 0.073(3) 0.100(4) 0.065(3) -0.005(3) -0.026(2) -0.029(3)
C89 0.055(2) 0.063(2) 0.061(2) -0.0110(19) 0.0186(18) -0.0166(18)
C90 0.0263(15) 0.089(3) 0.069(3) -0.008(2) 0.0159(16) -0.0055(17)
C91 0.0282(15) 0.051(2) 0.067(2) -0.0012(17) 0.0049(15) -0.0051(14)
C92 0.053(2) 0.077(3) 0.073(3) 0.010(2) 0.040(2) 0.000(2)
C93 0.071(3) 0.088(4) 0.102(4) 0.010(3) 0.030(3) 0.018(3)
C94 0.088(4) 0.123(5) 0.070(3) 0.033(3) 0.027(3) 0.032(4)
C95 0.074(3) 0.085(4) 0.105(4) 0.033(3) 0.033(3) 0.002(3)
C96 0.087(3) 0.074(3) 0.071(3) 0.021(2) 0.053(3) 0.022(2)
Cl1A 0.090(3) 0.100(3) 0.109(3) -0.0008(19) 0.0310(19) -0.0098(19)
Cl1B 0.108(3) 0.115(3) 0.120(3) 0.003(2) 0.030(2) -0.005(2)
Cl2 0.176(5) 0.117(3) 0.157(4) -0.007(3) 0.049(4) 0.050(3)
Cl3 0.123(3) 0.086(2) 0.111(2) -0.0230(18) -0.021(2) 0.0320(19)
Cl4 0.145(3) 0.097(2) 0.135(3) -0.007(2) 0.044(3) -0.001(2)
Cl5 0.099(2) 0.164(4) 0.154(4) -0.067(3) 0.054(3) -0.032(2)
Cl6 0.134(3) 0.136(4) 0.178(5) -0.027(3) 0.050(3) -0.056(3)
Cl7 0.310(9) 0.163(5) 0.170(5) 0.019(4) 0.143(6) 0.053(6)
O1 0.0367(11) 0.0232(9) 0.0540(13) 0.0096(9) 0.0254(10) 0.0046(8)
O2 0.0389(11) 0.0391(12) 0.0384(13) -0.0028(10) 0.0001(9) -0.0142(9)
O3 0.0306(10) 0.0360(11) 0.0373(11) 0.0069(9) -0.0076(8) 0.0117(8)
O4 0.0482(12) 0.0349(11) 0.0349(11) -0.0063(9) -0.0059(9) 0.0052(9)
O5 0.0587(13) 0.0273(10) 0.0387(11) 0.0161(8) 0.0287(10) 0.0054(9)
O6 0.0697(15) 0.0433(12) 0.0125(8) 0.0024(8) -0.0066(9) -0.0316(11)
O7 0.084(2) 0.079(2) 0.094(3) -0.003(2) 0.022(2) -0.0002(19)
O8 0.086(2) 0.087(2) 0.081(2) -0.0043(19) 0.0237(19) 0.0004(19)
O9 0.213(7) 0.126(5) 0.168(6) -0.027(4) 0.088(6) 0.035(5)
O10 0.0473(15) 0.0627(19) 0.116(3) -0.0185(18) 0.0326(16) -0.0032(13)

loop_
_atom_type_symbol
_atom_type_description
_atom_type_scat_dispersion_real
_atom_type_scat_dispersion_imag
_atom_type_scat_source
C C 0.0033 0.0016 'International Tables Vol C Tables 4.2.6.8 and 6.1.1.4'
H H 0.0000 0.0000 'International Tables Vol C Tables 4.2.6.8 and 6.1.1.4'
Cl Cl 0.1484 0.1585 'International Tables Vol C Tables 4.2.6.8 and 6.1.1.4'
Ni Ni 0.3393 1.1124 'International Tables Vol C Tables 4.2.6.8 and 6.1.1.4'
N N 0.0061 0.0033 'International Tables Vol C Tables 4.2.6.8 and 6.1.1.4'
O O 0.0106 0.0060 'International Tables Vol C Tables 4.2.6.8 and 6.1.1.4'

loop_
_geom_angle_atom_site_label_1
_geom_angle_atom_site_label_2
_geom_angle_atom_site_label_3
_geom_angle
N1 Ni1A N5 98.06(10)
N1 Ni1A N9 98.67(10)
N5 Ni1A N9 102.02(10)
N1 Ni1A O1 79.23(9)
N5 Ni1A O1 164.33(10)
N9 Ni1A O1 93.65(10)
N1 Ni1A O2 94.10(10)
N5 Ni1A O2 78.52(10)
N9 Ni1A O2 166.98(10)
O1 Ni1A O2 86.25(9)
N1 Ni1A O3 167.10(9)
N5 Ni1A O3 94.77(9)
N9 Ni1A O3 77.27(9)
O1 Ni1A O3 88.75(8)
O2 Ni1A O3 89.71(9)
N13 Ni2 N17 100.54(14)
N13 Ni2 N21 101.84(14)
N17 Ni2 N21 99.22(14)
N13 Ni2 O6 94.01(13)
N17 Ni2 O6 165.44(12)
N21 Ni2 O6 77.08(12)
N13 Ni2 O5 164.45(12)
N17 Ni2 O5 77.96(11)
N21 Ni2 O5 93.66(12)
O6 Ni2 O5 88.16(9)
N13 Ni2 O4 79.55(11)
N17 Ni2 O4 96.05(11)
N21 Ni2 O4 164.10(13)
O6 Ni2 O4 87.03(9)
O5 Ni2 O4 85.19(9)
N3 Ni3 O4 121.77(12)
N3 Ni3 O1 91.93(10)
O4 Ni3 O1 131.54(10)
N3 Ni3 N15 98.43(13)
O4 Ni3 N15 93.20(10)
O1 Ni3 N15 116.98(10)
N19 Ni4 O5 93.22(10)
N19 Ni4 N7 99.13(12)
O5 Ni4 N7 116.28(11)
N19 Ni4 O2 117.33(11)
O5 Ni4 O2 134.23(9)
N7 Ni4 O2 92.90(11)
O6 Ni5 N11 123.64(12)
O6 Ni5 N23 92.39(12)
N11 Ni5 N23 98.18(15)
O6 Ni5 O3 129.62(11)
N11 Ni5 O3 95.19(11)
N23 Ni5 O3 114.33(12)
C2 N1 C3 103.8(2)
C2 N1 Ni1A 114.04(19)
C3 N1 Ni1A 142.2(2)
C2 N2 C8 105.5(3)
C2 N2 H2 127.3
C8 N2 H2 127.3
C10 N3 C11 106.8(3)
C10 N3 Ni3 127.4(2)
C11 N3 Ni3 125.8(3)
C10 N4 C16 106.0(4)
C10 N4 H4 127.0
C16 N4 H4 127.0
C18 N5 C19 104.9(2)
C18 N5 Ni1A 114.5(2)
C19 N5 Ni1A 140.2(2)
C18 N6 C24 106.0(3)
C18 N6 H6 127.0
C24 N6 H6 127.0
C26 N7 C27 105.3(2)
C26 N7 Ni4 125.1(2)
C27 N7 Ni4 128.8(2)
C26 N8 C32 107.6(3)
C26 N8 H8 126.2
C32 N8 H8 126.2
C34 N9 C35 107.7(3)
C34 N9 Ni1A 114.3(2)
C35 N9 Ni1A 137.7(2)
C34 N10 C40 108.3(3)
C34 N10 H10 125.9
C40 N10 H10 125.9
C42 N11 C43 105.2(3)
C42 N11 Ni5 124.1(2)
C43 N11 Ni5 130.2(3)
C42 N12 C48 107.1(4)
C42 N12 H12 126.4
C48 N12 H12 126.4
C50 N13 C51 103.2(3)
C50 N13 Ni2 115.5(2)
C51 N13 Ni2 141.3(3)
C50 N14 C56 100.6(3)
C50 N14 H14 129.7
C56 N14 H14 129.7
C58 N15 C59 108.8(3)
C58 N15 Ni3 123.8(2)
C59 N15 Ni3 127.4(3)
C58 N16 C64 112.5(4)
C58 N16 H16 123.7
C64 N16 H16 123.7
C66 N17 C67 107.8(3)
C66 N17 Ni2 113.4(2)
C67 N17 Ni2 137.3(3)
C66 N18 C72 108.6(4)
C66 N18 H18 125.7
C72 N18 H18 125.7
C74 N19 C75 106.2(3)
C74 N19 Ni4 125.2(3)
C75 N19 Ni4 128.5(2)
C74 N20 C80 104.8(4)
C74 N20 H20 127.6
C80 N20 H20 127.6
C82 N21 C83 105.5(3)
C82 N21 Ni2 115.3(3)
C83 N21 Ni2 139.1(3)
C82 N22 C88 107.1(4)
C82 N22 H22 126.5
C88 N22 H22 126.5
C91 N23 C90 105.5(3)
C91 N23 Ni5 128.2(3)
C90 N23 Ni5 126.3(3)
C90 N24 C96 106.8(4)
C90 N24 H24 126.6
C96 N24 H24 126.6
O1 C1 C9 125.3(3)
O1 C1 C2 114.0(2)
C9 C1 C2 120.7(3)
N2 C2 N1 114.3(3)
N2 C2 C1 127.5(3)
N1 C2 C1 118.3(3)
C8 C3 C4 120.5(3)
C8 C3 N1 108.8(3)
C4 C3 N1 130.5(3)
C3 C4 C5 117.8(4)
C3 C4 H4A 121.1
C5 C4 H4A 121.1
C6 C5 C4 119.0(4)
C6 C5 H5 120.5
C4 C5 H5 120.5
C7 C6 C5 126.6(4)
C7 C6 H6A 116.7
C5 C6 H6A 116.7
C6 C7 C8 112.1(4)
C6 C7 H7 123.9
C8 C7 H7 123.9
C3 C8 N2 107.7(3)
C3 C8 C7 123.6(3)
N2 C8 C7 128.7(3)
C1 C9 C10 125.1(4)
C1 C9 H9 117.4
C10 C9 H9 117.4
N3 C10 N4 111.9(3)
N3 C10 C9 123.7(3)
N4 C10 C9 124.3(4)
C12 C11 C16 118.9(5)
C12 C11 N3 132.8(5)
C16 C11 N3 108.3(5)
C13 C12 C11 120.9(7)
C13 C12 H12C 119.6
C11 C12 H12C 119.6
C12 C13 C14 122.1(8)
C12 C13 H13 119.0
C14 C13 H13 119.0
C13 C14 C15 121.3(9)
C13 C14 H14A 119.4
C15 C14 H14A 119.4
C16 C15 C14 115.3(10)
C16 C15 H15 122.3
C14 C15 H15 122.3
C11 C16 C15 121.5(7)
C11 C16 N4 106.8(4)
C15 C16 N4 131.7(8)
C25 C17 O2 125.9(3)
C25 C17 C18 122.6(3)
O2 C17 C18 111.5(2)
N6 C18 N5 114.0(3)
N6 C18 C17 126.2(3)
N5 C18 C17 119.7(3)
N5 C19 C20 131.6(3)
N5 C19 C24 110.0(2)
C20 C19 C24 118.4(3)
C21 C20 C19 119.8(3)
C21 C20 H20A 120.1
C19 C20 H20A 120.1
C20 C21 C22 122.0(4)
C20 C21 H21 119.0
C22 C21 H21 119.0
C21 C22 C23 121.6(3)
C21 C22 H22A 119.2
C23 C22 H22A 119.2
C22 C23 C24 113.5(3)
C22 C23 H23 123.3
C24 C23 H23 123.3
C19 C24 N6 105.1(3)
C19 C24 C23 124.5(3)
N6 C24 C23 130.3(3)
C17 C25 C26 125.6(3)
C17 C25 H25 117.2
C26 C25 H25 117.2
N7 C26 N8 111.2(3)
N7 C26 C25 124.7(3)
N8 C26 C25 124.0(3)
C32 C27 N7 112.0(3)
C32 C27 C28 117.0(3)
N7 C27 C28 131.0(3)
C29 C28 C27 120.4(4)
C29 C28 H28 119.8
C27 C28 H28 119.8
C30 C29 C28 116.6(4)
C30 C29 H29 121.7
C28 C29 H29 121.7
C31 C30 C29 124.6(5)
C31 C30 H30 117.7
C29 C30 H30 117.7
C30 C31 C32 113.5(4)
C30 C31 H31 123.2
C32 C31 H31 123.2
C27 C32 C31 127.6(4)
C27 C32 N8 103.7(3)
C31 C32 N8 128.7(4)
O3 C33 C41 128.6(3)
O3 C33 C34 108.9(3)
C41 C33 C34 122.5(3)
N9 C34 N10 111.0(3)
N9 C34 C33 122.1(3)
N10 C34 C33 126.9(3)
C36 C35 N9 134.8(3)
C36 C35 C40 117.8(3)
N9 C35 C40 107.4(3)
C35 C36 C37 119.9(4)
C35 C36 H36 120.0
C37 C36 H36 120.0
C36 C37 C38 122.1(4)
C36 C37 H37 118.9
C38 C37 H37 118.9
C39 C38 C37 119.6(4)
C39 C38 H38 120.2
C37 C38 H38 120.2
C40 C39 C38 117.6(4)
C40 C39 H39 121.2
C38 C39 H39 121.2
C39 C40 N10 131.8(4)
C39 C40 C35 122.6(3)
N10 C40 C35 105.6(3)
C33 C41 C42 122.8(4)
C33 C41 H41 118.6
C42 C41 H41 118.6
N11 C42 N12 113.5(4)
N11 C42 C41 126.7(3)
N12 C42 C41 119.7(4)
C44 C43 N11 128.5(4)
C44 C43 C48 122.3(4)
N11 C43 C48 109.2(4)
C43 C44 C45 115.5(6)
C43 C44 H44 122.3
C45 C44 H44 122.3
C44 C45 C46 120.2(5)
C44 C45 H45 119.9
C46 C45 H45 119.9
C47 C46 C45 123.4(6)
C47 C46 H46 118.3
C45 C46 H46 118.3
C46 C47 C48 114.1(6)
C46 C47 H47 123.0
C48 C47 H47 123.0
C47 C48 N12 130.7(5)
C47 C48 C43 124.5(5)
N12 C48 C43 104.8(4)
O4 C49 C57 126.4(4)
O4 C49 C50 111.8(4)
C57 C49 C50 121.8(3)
N13 C50 N14 118.0(3)
N13 C50 C49 118.2(3)
N14 C50 C49 123.8(3)
N13 C51 C56 107.9(4)
N13 C51 C52 128.4(4)
C56 C51 C52 123.7(4)
C53 C52 C51 115.9(6)
C53 C52 H52 122.0
C51 C52 H52 122.0
C52 C53 C54 121.9(6)
C52 C53 H53 119.1
C54 C53 H53 119.1
C53 C54 C55 124.7(5)
C53 C54 H54 117.7
C55 C54 H54 117.7
C56 C55 C54 111.2(6)
C56 C55 H55 124.4
C54 C55 H55 124.4
C51 C56 N14 110.3(3)
C51 C56 C55 122.4(5)
N14 C56 C55 127.2(5)
C49 C57 C58 126.1(4)
C49 C57 H57 116.9
C58 C57 H57 116.9
N16 C58 N15 106.9(3)
N16 C58 C57 127.5(3)
N15 C58 C57 125.5(3)
C60 C59 N15 135.1(4)
C60 C59 C64 115.9(4)
N15 C59 C64 108.9(3)
C61 C60 C59 122.6(5)
C61 C60 H60 118.7
C59 C60 H60 118.7
C62 C61 C60 118.4(5)
C62 C61 H61 120.8
C60 C61 H61 120.8
C61 C62 C63 123.7(5)
C61 C62 H62 118.1
C63 C62 H62 118.1
C64 C63 C62 115.1(5)
C64 C63 H63 122.5
C62 C63 H63 122.5
C63 C64 N16 133.0(5)
C63 C64 C59 124.2(5)
N16 C64 C59 102.7(4)
C73 C65 O5 124.8(3)
C73 C65 C66 124.0(4)
O5 C65 C66 111.1(3)
N17 C66 N18 109.9(3)
N17 C66 C65 121.2(4)
N18 C66 C65 128.9(4)
C72 C67 N17 107.1(4)
C72 C67 C68 121.7(4)
N17 C67 C68 131.2(4)
C69 C68 C67 114.8(5)
C69 C68 H68 122.6
C67 C68 H68 122.6
C70 C69 C68 122.4(5)
C70 C69 H69 118.8
C68 C69 H69 118.8
C69 C70 C71 126.5(5)
C69 C70 H70 116.7
C71 C70 H70 116.7
C72 C71 C70 108.3(5)
C72 C71 H71 125.8
C70 C71 H71 125.8
N18 C72 C67 106.6(4)
N18 C72 C71 127.4(5)
C67 C72 C71 125.9(5)
C65 C73 C74 127.2(4)
C65 C73 H73 116.4
C74 C73 H73 116.4
N19 C74 N20 112.2(3)
N19 C74 C73 123.7(4)
N20 C74 C73 124.1(4)
C80 C75 N19 110.3(3)
C80 C75 C76 119.1(4)
N19 C75 C76 130.5(3)
C75 C76 C77 115.7(4)
C75 C76 H76 122.2
C77 C76 H76 122.2
C78 C77 C76 124.7(5)
C78 C77 H77 117.6
C76 C77 H77 117.6
C79 C78 C77 119.7(5)
C79 C78 H78 120.1
C77 C78 H78 120.1
C78 C79 C80 116.2(6)
C78 C79 H79 121.9
C80 C79 H79 121.9
C75 C80 N20 106.5(4)
C75 C80 C79 124.4(4)
N20 C80 C79 129.0(5)
O6 C81 C89 125.1(3)
O6 C81 C82 112.8(3)
C89 C81 C82 122.0(3)
N21 C82 N22 112.3(4)
N21 C82 C81 119.1(3)
N22 C82 C81 128.5(4)
C88 C83 C84 123.6(4)
C88 C83 N21 106.8(4)
C84 C83 N21 129.6(4)
C85 C84 C83 118.3(6)
C85 C84 H84 120.9
C83 C84 H84 120.9
C84 C85 C86 117.8(7)
C84 C85 H85 121.1
C86 C85 H85 121.1
C85 C86 C87 124.9(6)
C85 C86 H86 117.5
C87 C86 H86 117.5
C88 C87 C86 114.4(7)
C88 C87 H87 122.8
C86 C87 H87 122.8
C83 C88 N22 108.4(4)
C83 C88 C87 120.6(6)
N22 C88 C87 131.0(6)
C81 C89 C90 127.3(4)
C81 C89 H89 116.3
C90 C89 H89 116.3
N24 C90 N23 111.2(4)
N24 C90 C89 126.7(4)
N23 C90 C89 121.9(4)
C96 C91 N23 111.5(4)
C96 C91 C92 117.1(4)
N23 C91 C92 131.4(3)
C91 C92 C93 118.8(5)
C91 C92 H92 120.6
C93 C92 H92 120.6
C94 C93 C92 120.4(6)
C94 C93 H93 119.8
C92 C93 H93 119.8
C95 C94 C93 122.3(6)
C95 C94 H94 118.8
C93 C94 H94 118.8
C94 C95 C96 115.8(6)
C94 C95 H95 122.1
C96 C95 H95 122.1
C91 C96 C95 125.6(5)
C91 C96 N24 104.9(3)
C95 C96 N24 129.5(5)
C1 O1 Ni3 125.94(18)
C1 O1 Ni1A 114.04(18)
Ni3 O1 Ni1A 118.58(10)
C17 O2 Ni4 124.97(18)
C17 O2 Ni1A 114.81(18)
Ni4 O2 Ni1A 119.14(11)
C33 O3 Ni5 122.3(2)
C33 O3 Ni1A 115.79(19)
Ni5 O3 Ni1A 120.21(11)
C49 O4 Ni3 124.6(3)
C49 O4 Ni2 113.8(2)
Ni3 O4 Ni2 119.32(11)
C65 O5 Ni4 124.83(19)
C65 O5 Ni2 115.26(18)
Ni4 O5 Ni2 117.75(10)
C81 O6 Ni5 125.3(2)
C81 O6 Ni2 114.68(19)
Ni5 O6 Ni2 116.58(10)
H7A O7 H7B 109.4
H8A O8 H8B 108.8
H9A O9 H9B 108.6
H10A O10 H10B 114.3

loop_
_geom_bond_atom_site_label_1
_geom_bond_atom_site_label_2
_geom_bond_distance
Ni1A N1 2.019(2)
Ni1A N5 2.028(2)
Ni1A N9 2.040(3)
Ni1A O1 2.127(2)
Ni1A O2 2.135(2)
Ni1A O3 2.154(2)
Ni2 N13 2.011(4)
Ni2 N17 2.033(3)
Ni2 N21 2.040(3)
Ni2 O6 2.129(2)
Ni2 O5 2.143(2)
Ni2 O4 2.155(2)
Ni3 N3 1.911(3)
Ni3 O4 1.940(2)
Ni3 O1 1.959(2)
Ni3 N15 1.966(3)
Ni4 N19 1.948(3)
Ni4 O5 1.9498(19)
Ni4 N7 1.953(2)
Ni4 O2 1.958(2)
Ni5 O6 1.942(2)
Ni5 N11 1.951(3)
Ni5 N23 1.953(3)
Ni5 O3 1.962(2)
N1 C2 1.344(5)
N1 C3 1.417(4)
N2 C2 1.341(5)
N2 C8 1.398(5)
N2 H2 0.8600
N3 C10 1.336(5)
N3 C11 1.427(5)
N4 C10 1.382(5)
N4 C16 1.437(7)
N4 H4 0.8600
N5 C18 1.325(4)
N5 C19 1.358(4)
N6 C18 1.319(4)
N6 C24 1.401(4)
N6 H6 0.8600
N7 C26 1.304(4)
N7 C27 1.358(5)
N8 C26 1.325(5)
N8 C32 1.400(5)
N8 H8 0.8600
N9 C34 1.315(4)
N9 C35 1.405(4)
N10 C34 1.367(4)
N10 C40 1.387(5)
N10 H10 0.8600
N11 C42 1.309(5)
N11 C43 1.387(4)
N12 C42 1.330(5)
N12 C48 1.391(7)
N12 H12 0.8600
N13 C50 1.322(5)
N13 C51 1.363(5)
N14 C50 1.328(5)
N14 C56 1.385(6)
N14 H14 0.8600
N15 C58 1.347(4)
N15 C59 1.366(5)
N16 C58 1.343(5)
N16 C64 1.376(6)
N16 H16 0.8600
N17 C66 1.333(6)
N17 C67 1.400(5)
N18 C66 1.356(6)
N18 C72 1.378(6)
N18 H18 0.8600
N19 C74 1.310(5)
N19 C75 1.364(5)
N20 C74 1.360(6)
N20 C80 1.409(6)
N20 H20 0.8600
N21 C82 1.314(5)
N21 C83 1.439(5)
N22 C82 1.347(5)
N22 C88 1.370(7)
N22 H22 0.8600
N23 C91 1.334(5)
N23 C90 1.361(6)
N24 C90 1.297(5)
N24 C96 1.426(7)
N24 H24 0.8600
C1 O1 1.311(4)
C1 C9 1.366(5)
C1 C2 1.475(4)
C3 C8 1.374(5)
C3 C4 1.378(5)
C4 C5 1.380(6)
C4 H4A 0.9300
C5 C6 1.368(7)
C5 H5 0.9300
C6 C7 1.366(6)
C6 H6A 0.9300
C7 C8 1.412(5)
C7 H7 0.9300
C9 C10 1.399(5)
C9 H9 0.9300
C11 C12 1.387(7)
C11 C16 1.389(8)
C12 C13 1.288(9)
C12 H12C 0.9300
C13 C14 1.373(15)
C13 H13 0.9300
C14 C15 1.407(16)
C14 H14A 0.9300
C15 C16 1.399(7)
C15 H15 0.9300
C17 C25 1.307(5)
C17 O2 1.345(4)
C17 C18 1.486(4)
C19 C20 1.363(5)
C19 C24 1.386(5)
C20 C21 1.345(5)
C20 H20A 0.9300
C21 C22 1.384(6)
C21 H21 0.9300
C22 C23 1.401(6)
C22 H22A 0.9300
C23 C24 1.407(5)
C23 H23 0.9300
C25 C26 1.450(5)
C25 H25 0.9300
C27 C32 1.328(5)
C27 C28 1.425(6)
C28 C29 1.421(6)
C28 H28 0.9300
C29 C30 1.405(9)
C29 H29 0.9300
C30 C31 1.387(8)
C30 H30 0.9300
C31 C32 1.399(5)
C31 H31 0.9300
C33 O3 1.354(4)
C33 C41 1.355(5)
C33 C34 1.461(5)
C35 C36 1.343(5)
C35 C40 1.417(5)
C36 C37 1.349(6)
C36 H36 0.9300
C37 C38 1.381(7)
C37 H37 0.9300
C38 C39 1.365(7)
C38 H38 0.9300
C39 C40 1.357(5)
C39 H39 0.9300
C41 C42 1.452(5)
C41 H41 0.9300
C43 C44 1.373(7)
C43 C48 1.395(7)
C44 C45 1.383(9)
C44 H44 0.9300
C45 C46 1.478(12)
C45 H45 0.9300
C46 C47 1.337(10)
C46 H46 0.9300
C47 C48 1.382(6)
C47 H47 0.9300
C49 O4 1.330(4)
C49 C57 1.344(6)
C49 C50 1.542(6)
C51 C56 1.371(7)
C51 C52 1.395(7)
C52 C53 1.329(10)
C52 H52 0.9300
C53 C54 1.396(11)
C53 H53 0.9300
C54 C55 1.422(10)
C54 H54 0.9300
C55 C56 1.421(6)
C55 H55 0.9300
C57 C58 1.364(5)
C57 H57 0.9300
C59 C60 1.364(6)
C59 C64 1.414(7)
C60 C61 1.355(7)
C60 H60 0.9300
C61 C62 1.343(9)
C61 H61 0.9300
C62 C63 1.398(10)
C62 H62 0.9300
C63 C64 1.341(7)
C63 H63 0.9300
C65 C73 1.323(6)
C65 O5 1.339(4)
C65 C66 1.454(5)
C67 C72 1.398(7)
C67 C68 1.405(7)
C68 C69 1.380(7)
C68 H68 0.9300
C69 C70 1.347(9)
C69 H69 0.9300
C70 C71 1.465(10)
C70 H70 0.9300
C71 C72 1.404(6)
C71 H71 0.9300
C73 C74 1.430(6)
C73 H73 0.9300
C75 C80 1.341(6)
C75 C76 1.375(5)
C76 C77 1.398(6)
C76 H76 0.9300
C77 C78 1.361(8)
C77 H77 0.9300
C78 C79 1.329(8)
C78 H78 0.9300
C79 C80 1.424(7)
C79 H79 0.9300
C81 O6 1.335(4)
C81 C89 1.337(6)
C81 C82 1.438(5)
C83 C88 1.363(7)
C83 C84 1.404(7)
C84 C85 1.390(9)
C84 H84 0.9300
C85 C86 1.398(11)
C85 H85 0.9300
C86 C87 1.424(11)
C86 H86 0.9300
C87 C88 1.421(8)
C87 H87 0.9300
C89 C90 1.411(6)
C89 H89 0.9300
C91 C96 1.334(7)
C91 C92 1.403(6)
C92 C93 1.407(7)
C92 H92 0.9300
C93 C94 1.369(9)
C93 H93 0.9300
C94 C95 1.340(9)
C94 H94 0.9300
C95 C96 1.415(7)
C95 H95 0.9300
O7 H7A 0.8549
O7 H7B 0.8460
O8 H8A 0.8504
O8 H8B 0.8500
O9 H9A 0.8501
O9 H9B 0.8507
O10 H10A 0.8491
O10 H10B 0.8489

loop_
_geom_hbond_atom_site_label_D
_geom_hbond_atom_site_label_H
_geom_hbond_atom_site_label_A
_geom_hbond_distance_DH
_geom_hbond_distance_HA
_geom_hbond_distance_DA
_geom_hbond_angle_DHA
_geom_hbond_site_symmetry_A
O10 H10B Cl6 0.85 2.39 3.020(7) 131.4 .
O9 H9A Cl3 0.85 2.60 3.010(9) 111.1 .
O9 H9A O8 0.85 2.43 2.939(9) 119.3 1_455
O7 H7A O9 0.85 2.47 2.940(8) 115.1 2_656
N24 H24 O10 0.86 2.42 3.134(5) 141.2 .
N22 H22 Cl5 0.86 2.27 3.128(6) 173.9 .
N20 H20 O7 0.86 2.10 2.918(6) 160.0 1_455
N18 H18 Cl7 0.86 2.12 2.979(8) 175.7 .
N16 H16 O9 0.86 2.29 3.060(7) 149.0 .
N14 H14 Cl2 0.86 2.02 2.859(7) 163.7 .
N12 H12 Cl3 0.86 2.19 3.037(6) 168.4 .
N10 H10 Cl4 0.86 2.16 3.017(5) 172.0 .
N8 H8 Cl2 0.86 2.03 2.882(6) 170.0 2_656
N6 H6 Cl6 0.86 2.01 2.846(5) 164.3 .
N4 H4 Cl5 0.86 2.34 3.082(7) 145.2 1_455
N2 H2 O10 0.86 2.16 3.020(4) 175.0 1_455

loop_
_geom_torsion_atom_site_label_1
_geom_torsion_atom_site_label_2
_geom_torsion_atom_site_label_3
_geom_torsion_atom_site_label_4
_geom_torsion
N5 Ni1A N1 C2 -169.6(2)
N9 Ni1A N1 C2 86.8(2)
O1 Ni1A N1 C2 -5.2(2)
O2 Ni1A N1 C2 -90.6(2)
O3 Ni1A N1 C2 16.2(5)
N5 Ni1A N1 C3 12.8(3)
N9 Ni1A N1 C3 -90.8(3)
O1 Ni1A N1 C3 177.1(3)
O2 Ni1A N1 C3 91.7(3)
O3 Ni1A N1 C3 -161.4(3)
O4 Ni3 N3 C10 146.1(3)
O1 Ni3 N3 C10 2.8(3)
N15 Ni3 N3 C10 -114.8(3)
O4 Ni3 N3 C11 -33.0(3)
O1 Ni3 N3 C11 -176.2(3)
N15 Ni3 N3 C11 66.1(3)
N1 Ni1A N5 C18 84.1(2)
N9 Ni1A N5 C18 -175.2(2)
O1 Ni1A N5 C18 5.2(5)
O2 Ni1A N5 C18 -8.5(2)
O3 Ni1A N5 C18 -97.3(2)
N1 Ni1A N5 C19 -86.7(3)
N9 Ni1A N5 C19 14.0(3)
O1 Ni1A N5 C19 -165.5(3)
O2 Ni1A N5 C19 -179.3(3)
O3 Ni1A N5 C19 92.0(3)
N19 Ni4 N7 C26 -111.6(3)
O5 Ni4 N7 C26 150.1(3)
O2 Ni4 N7 C26 6.6(3)
N19 Ni4 N7 C27 57.0(3)
O5 Ni4 N7 C27 -41.2(3)
O2 Ni4 N7 C27 175.3(3)
N1 Ni1A N9 C34 -167.5(2)
N5 Ni1A N9 C34 92.2(2)
O1 Ni1A N9 C34 -87.9(2)
O2 Ni1A N9 C34 1.2(6)
O3 Ni1A N9 C34 0.0(2)
N1 Ni1A N9 C35 5.3(3)
N5 Ni1A N9 C35 -94.9(3)
O1 Ni1A N9 C35 84.9(3)
O2 Ni1A N9 C35 174.1(4)
O3 Ni1A N9 C35 172.8(3)
O6 Ni5 N11 C42 148.4(3)
N23 Ni5 N11 C42 -113.2(3)
O3 Ni5 N11 C42 2.3(3)
O6 Ni5 N11 C43 -40.8(4)
N23 Ni5 N11 C43 57.6(3)
O3 Ni5 N11 C43 173.2(3)
N17 Ni2 N13 C50 89.2(3)
N21 Ni2 N13 C50 -168.9(3)
O6 Ni2 N13 C50 -91.3(3)
O5 Ni2 N13 C50 6.3(6)
O4 Ni2 N13 C50 -5.0(3)
N17 Ni2 N13 C51 -92.2(5)
N21 Ni2 N13 C51 9.7(5)
O6 Ni2 N13 C51 87.3(4)
O5 Ni2 N13 C51 -175.1(3)
O4 Ni2 N13 C51 173.5(5)
N3 Ni3 N15 C58 -121.9(3)
O4 Ni3 N15 C58 0.9(3)
O1 Ni3 N15 C58 141.6(3)
N3 Ni3 N15 C59 55.4(3)
O4 Ni3 N15 C59 178.2(3)
O1 Ni3 N15 C59 -41.1(3)
N13 Ni2 N17 C66 -173.7(3)
N21 Ni2 N17 C66 82.3(3)
O6 Ni2 N17 C66 8.4(6)
O5 Ni2 N17 C66 -9.5(3)
O4 Ni2 N17 C66 -93.2(3)
N13 Ni2 N17 C67 22.6(4)
N21 Ni2 N17 C67 -81.4(4)
O6 Ni2 N17 C67 -155.3(4)
O5 Ni2 N17 C67 -173.2(4)
O4 Ni2 N17 C67 103.1(4)
O5 Ni4 N19 C74 7.4(3)
N7 Ni4 N19 C74 -109.9(3)
O2 Ni4 N19 C74 152.0(3)
O5 Ni4 N19 C75 -176.4(3)
N7 Ni4 N19 C75 66.3(3)
O2 Ni4 N19 C75 -31.8(3)
N13 Ni2 N21 C82 84.7(3)
N17 Ni2 N21 C82 -172.4(3)
O6 Ni2 N21 C82 -6.7(3)
O5 Ni2 N21 C82 -94.0(3)
O4 Ni2 N21 C82 -8.7(7)
N13 Ni2 N21 C83 -93.8(5)
N17 Ni2 N21 C83 9.1(5)
O6 Ni2 N21 C83 174.7(5)
O5 Ni2 N21 C83 87.5(4)
O4 Ni2 N21 C83 172.8(4)
O6 Ni5 N23 C91 -178.0(4)
N11 Ni5 N23 C91 57.5(4)
O3 Ni5 N23 C91 -42.0(4)
O6 Ni5 N23 C90 3.8(4)
N11 Ni5 N23 C90 -120.7(4)
O3 Ni5 N23 C90 139.8(3)
C8 N2 C2 N1 0.0(4)
C8 N2 C2 C1 178.1(3)
C3 N1 C2 N2 1.0(3)
Ni1A N1 C2 N2 -177.5(2)
C3 N1 C2 C1 -177.2(3)
Ni1A N1 C2 C1 4.2(3)
O1 C1 C2 N2 -177.2(3)
C9 C1 C2 N2 1.4(5)
O1 C1 C2 N1 0.9(4)
C9 C1 C2 N1 179.4(3)
C2 N1 C3 C8 -1.7(3)
Ni1A N1 C3 C8 176.1(2)
C2 N1 C3 C4 -177.4(4)
Ni1A N1 C3 C4 0.4(6)
C8 C3 C4 C5 5.9(6)
N1 C3 C4 C5 -178.8(4)
C3 C4 C5 C6 -6.2(7)
C4 C5 C6 C7 5.1(7)
C5 C6 C7 C8 -3.0(6)
C4 C3 C8 N2 178.0(3)
N1 C3 C8 N2 1.7(3)
C4 C3 C8 C7 -4.2(5)
N1 C3 C8 C7 179.6(3)
C2 N2 C8 C3 -1.1(3)
C2 N2 C8 C7 -178.7(3)
C6 C7 C8 C3 2.5(5)
C6 C7 C8 N2 179.8(3)
O1 C1 C9 C10 -4.0(7)
C2 C1 C9 C10 177.7(4)
C11 N3 C10 N4 4.1(5)
Ni3 N3 C10 N4 -175.1(3)
C11 N3 C10 C9 -179.2(4)
Ni3 N3 C10 C9 1.6(6)
C16 N4 C10 N3 -4.0(6)
C16 N4 C10 C9 179.3(5)
C1 C9 C10 N3 -2.4(7)
C1 C9 C10 N4 173.8(4)
C10 N3 C11 C12 179.1(5)
Ni3 N3 C11 C12 -1.6(7)
C10 N3 C11 C16 -2.6(5)
Ni3 N3 C11 C16 176.7(3)
C16 C11 C12 C13 0.7(9)
N3 C11 C12 C13 178.9(6)
C11 C12 C13 C14 -2.1(13)
C12 C13 C14 C15 3.0(16)
C13 C14 C15 C16 -2.3(16)
C12 C11 C16 C15 -0.2(9)
N3 C11 C16 C15 -178.8(6)
C12 C11 C16 N4 178.7(5)
N3 C11 C16 N4 0.2(6)
C14 C15 C16 C11 1.0(12)
C14 C15 C16 N4 -177.7(8)
C10 N4 C16 C11 2.2(6)
C10 N4 C16 C15 -178.9(7)
C24 N6 C18 N5 0.1(4)
C24 N6 C18 C17 175.9(3)
C19 N5 C18 N6 -2.1(3)
Ni1A N5 C18 N6 -176.0(2)
C19 N5 C18 C17 -178.2(3)
Ni1A N5 C18 C17 7.9(3)
C25 C17 C18 N6 1.8(5)
O2 C17 C18 N6 -176.1(3)
C25 C17 C18 N5 177.3(3)
O2 C17 C18 N5 -0.6(4)
C18 N5 C19 C20 -175.3(3)
Ni1A N5 C19 C20 -3.9(6)
C18 N5 C19 C24 3.3(3)
Ni1A N5 C19 C24 174.6(2)
N5 C19 C20 C21 -178.8(4)
C24 C19 C20 C21 2.8(5)
C19 C20 C21 C22 -1.3(6)
C20 C21 C22 C23 -3.1(7)
C21 C22 C23 C24 5.4(6)
N5 C19 C24 N6 -3.2(4)
C20 C19 C24 N6 175.5(3)
N5 C19 C24 C23 -178.8(3)
C20 C19 C24 C23 -0.1(5)
C18 N6 C24 C19 1.9(3)
C18 N6 C24 C23 177.1(3)
C22 C23 C24 C19 -3.9(5)
C22 C23 C24 N6 -178.3(3)
O2 C17 C25 C26 -7.5(6)
C18 C17 C25 C26 175.0(3)
C27 N7 C26 N8 4.9(5)
Ni4 N7 C26 N8 175.8(3)
C27 N7 C26 C25 -179.3(4)
Ni4 N7 C26 C25 -8.4(6)
C32 N8 C26 N7 -4.9(5)
C32 N8 C26 C25 179.3(4)
C17 C25 C26 N7 8.0(7)
C17 C25 C26 N8 -176.7(4)
C26 N7 C27 C32 -3.1(5)
Ni4 N7 C27 C32 -173.6(3)
C26 N7 C27 C28 174.1(5)
Ni4 N7 C27 C28 3.7(7)
C32 C27 C28 C29 -1.9(8)
N7 C27 C28 C29 -179.1(5)
C27 C28 C29 C30 -2.3(10)
C28 C29 C30 C31 5.3(12)
C29 C30 C31 C32 -3.6(12)
N7 C27 C32 C31 -178.3(5)
C28 C27 C32 C31 4.0(8)
N7 C27 C32 N8 0.2(5)
C28 C27 C32 N8 -177.4(4)
C30 C31 C32 C27 -1.4(10)
C30 C31 C32 N8 -179.5(6)
C26 N8 C32 C27 2.7(5)
C26 N8 C32 C31 -178.8(5)
C35 N9 C34 N10 -1.3(4)
Ni1A N9 C34 N10 173.7(2)
C35 N9 C34 C33 177.1(3)
Ni1A N9 C34 C33 -7.9(4)
C40 N10 C34 N9 1.1(4)
C40 N10 C34 C33 -177.2(3)
O3 C33 C34 N9 14.3(4)
C41 C33 C34 N9 -168.0(3)
O3 C33 C34 N10 -167.6(3)
C41 C33 C34 N10 10.1(5)
C34 N9 C35 C36 -178.5(4)
Ni1A N9 C35 C36 8.3(6)
C34 N9 C35 C40 0.9(3)
Ni1A N9 C35 C40 -172.2(2)
N9 C35 C36 C37 -179.4(4)
C40 C35 C36 C37 1.2(6)
C35 C36 C37 C38 2.4(7)
C36 C37 C38 C39 -5.1(8)
C37 C38 C39 C40 3.8(7)
C38 C39 C40 N10 177.6(4)
C38 C39 C40 C35 -0.2(6)
C34 N10 C40 C39 -178.6(4)
C34 N10 C40 C35 -0.5(4)
C36 C35 C40 C39 -2.4(5)
N9 C35 C40 C39 178.1(4)
C36 C35 C40 N10 179.3(3)
N9 C35 C40 N10 -0.3(3)
O3 C33 C41 C42 -5.3(6)
C34 C33 C41 C42 177.5(3)
C43 N11 C42 N12 3.2(5)
Ni5 N11 C42 N12 176.0(3)
C43 N11 C42 C41 -176.9(4)
Ni5 N11 C42 C41 -4.2(6)
C48 N12 C42 N11 -3.7(5)
C48 N12 C42 C41 176.4(4)
C33 C41 C42 N11 5.4(6)
C33 C41 C42 N12 -174.8(4)
C42 N11 C43 C44 176.4(5)
Ni5 N11 C43 C44 4.2(6)
C42 N11 C43 C48 -1.4(4)
Ni5 N11 C43 C48 -173.6(3)
N11 C43 C44 C45 -179.4(5)
C48 C43 C44 C45 -1.8(8)
C43 C44 C45 C46 1.3(9)
C44 C45 C46 C47 0.6(12)
C45 C46 C47 C48 -1.9(11)
C46 C47 C48 N12 -179.7(6)
C46 C47 C48 C43 1.5(9)
C42 N12 C48 C47 -176.5(6)
C42 N12 C48 C43 2.5(5)
C44 C43 C48 C47 0.4(8)
N11 C43 C48 C47 178.4(5)
C44 C43 C48 N12 -178.6(4)
N11 C43 C48 N12 -0.7(5)
C51 N13 C50 N14 1.4(5)
Ni2 N13 C50 N14 -179.5(3)
C51 N13 C50 C49 -178.7(3)
Ni2 N13 C50 C49 0.4(5)
C56 N14 C50 N13 -0.8(5)
C56 N14 C50 C49 179.3(4)
O4 C49 C50 N13 7.9(5)
C57 C49 C50 N13 -174.3(4)
O4 C49 C50 N14 -172.2(4)
C57 C49 C50 N14 5.6(6)
C50 N13 C51 C56 -1.4(4)
Ni2 N13 C51 C56 179.9(3)
C50 N13 C51 C52 178.9(5)
Ni2 N13 C51 C52 0.2(8)
N13 C51 C52 C53 177.9(5)
C56 C51 C52 C53 -1.8(8)
C51 C52 C53 C54 3.0(10)
C52 C53 C54 C55 -0.1(11)
C53 C54 C55 C56 -3.7(9)
N13 C51 C56 N14 1.1(5)
C52 C51 C56 N14 -179.2(5)
N13 C51 C56 C55 177.9(5)
C52 C51 C56 C55 -2.4(8)
C50 N14 C56 C51 -0.2(5)
C50 N14 C56 C55 -176.9(5)
C54 C55 C56 C51 4.8(7)
C54 C55 C56 N14 -178.9(5)
O4 C49 C57 C58 -5.8(8)
C50 C49 C57 C58 176.8(4)
C64 N16 C58 N15 -1.4(5)
C64 N16 C58 C57 177.2(4)
C59 N15 C58 N16 2.1(4)
Ni3 N15 C58 N16 179.8(3)
C59 N15 C58 C57 -176.6(4)
Ni3 N15 C58 C57 1.1(5)
C49 C57 C58 N16 -177.9(4)
C49 C57 C58 N15 0.5(7)
C58 N15 C59 C60 176.1(5)
Ni3 N15 C59 C60 -1.5(7)
C58 N15 C59 C64 -2.0(4)
Ni3 N15 C59 C64 -179.6(3)
N15 C59 C60 C61 -177.3(5)
C64 C59 C60 C61 0.7(8)
C59 C60 C61 C62 0.5(10)
C60 C61 C62 C63 -1.3(11)
C61 C62 C63 C64 1.0(11)
C62 C63 C64 N16 175.4(6)
C62 C63 C64 C59 0.3(9)
C58 N16 C64 C63 -175.7(6)
C58 N16 C64 C59 0.2(5)
C60 C59 C64 C63 -1.0(8)
N15 C59 C64 C63 177.5(5)
C60 C59 C64 N16 -177.4(4)
N15 C59 C64 N16 1.1(5)
C67 N17 C66 N18 -1.7(5)
Ni2 N17 C66 N18 -170.2(3)
C67 N17 C66 C65 178.8(4)
Ni2 N17 C66 C65 10.4(5)
C72 N18 C66 N17 1.4(5)
C72 N18 C66 C65 -179.3(4)
C73 C65 C66 N17 -179.1(4)
O5 C65 C66 N17 -3.2(5)
C73 C65 C66 N18 1.6(7)
O5 C65 C66 N18 177.4(4)
C66 N17 C67 C72 1.4(4)
Ni2 N17 C67 C72 165.7(3)
C66 N17 C67 C68 -179.7(5)
Ni2 N17 C67 C68 -15.4(7)
C72 C67 C68 C69 0.2(7)
N17 C67 C68 C69 -178.5(5)
C67 C68 C69 C70 -4.0(8)
C68 C69 C70 C71 5.2(10)
C69 C70 C71 C72 -2.0(8)
C66 N18 C72 C67 -0.4(5)
C66 N18 C72 C71 177.1(5)
N17 C67 C72 N18 -0.6(5)
C68 C67 C72 N18 -179.6(4)
N17 C67 C72 C71 -178.2(5)
C68 C67 C72 C71 2.9(8)
C70 C71 C72 N18 -179.0(5)
C70 C71 C72 C67 -1.9(7)
O5 C65 C73 C74 1.6(7)
C66 C65 C73 C74 176.9(4)
C75 N19 C74 N20 2.0(5)
Ni4 N19 C74 N20 178.9(3)
C75 N19 C74 C73 -178.5(4)
Ni4 N19 C74 C73 -1.6(6)
C80 N20 C74 N19 -1.6(6)
C80 N20 C74 C73 178.9(5)
C65 C73 C74 N19 -5.0(8)
C65 C73 C74 N20 174.4(5)
C74 N19 C75 C80 -1.6(5)
Ni4 N19 C75 C80 -178.4(3)
C74 N19 C75 C76 174.8(4)
Ni4 N19 C75 C76 -2.0(6)
C80 C75 C76 C77 -3.5(6)
N19 C75 C76 C77 -179.7(4)
C75 C76 C77 C78 0.6(7)
C76 C77 C78 C79 0.3(10)
C77 C78 C79 C80 1.6(10)
N19 C75 C80 N20 0.6(5)
C76 C75 C80 N20 -176.3(4)
N19 C75 C80 C79 -177.3(6)
C76 C75 C80 C79 5.8(8)
C74 N20 C80 C75 0.6(6)
C74 N20 C80 C79 178.3(6)
C78 C79 C80 C75 -4.8(10)
C78 C79 C80 N20 177.8(6)
C83 N21 C82 N22 -0.6(5)
Ni2 N21 C82 N22 -179.6(3)
C83 N21 C82 C81 -177.0(3)
Ni2 N21 C82 C81 4.0(5)
C88 N22 C82 N21 0.7(6)
C88 N22 C82 C81 176.6(4)
O6 C81 C82 N21 3.8(5)
C89 C81 C82 N21 179.9(4)
O6 C81 C82 N22 -171.9(4)
C89 C81 C82 N22 4.2(7)
C82 N21 C83 C88 0.2(5)
Ni2 N21 C83 C88 178.9(4)
C82 N21 C83 C84 179.7(5)
Ni2 N21 C83 C84 -1.7(9)
C88 C83 C84 C85 0.1(10)
N21 C83 C84 C85 -179.3(6)
C83 C84 C85 C86 -2.0(12)
C84 C85 C86 C87 5.7(15)
C85 C86 C87 C88 -6.7(14)
C84 C83 C88 N22 -179.3(5)
N21 C83 C88 N22 0.2(6)
C84 C83 C88 C87 -1.4(10)
N21 C83 C88 C87 178.1(6)
C82 N22 C88 C83 -0.5(7)
C82 N22 C88 C87 -178.2(8)
C86 C87 C88 C83 4.4(11)
C86 C87 C88 N22 -178.2(7)
O6 C81 C89 C90 -6.8(7)
C82 C81 C89 C90 177.6(4)
C96 N24 C90 N23 0.6(5)
C96 N24 C90 C89 176.2(5)
C91 N23 C90 N24 0.3(5)
Ni5 N23 C90 N24 178.9(3)
C91 N23 C90 C89 -175.5(4)
Ni5 N23 C90 C89 3.0(6)
C81 C89 C90 N24 -178.7(5)
C81 C89 C90 N23 -3.5(8)
C90 N23 C91 C96 -1.2(5)
Ni5 N23 C91 C96 -179.7(3)
C90 N23 C91 C92 178.0(5)
Ni5 N23 C91 C92 -0.5(7)
C96 C91 C92 C93 -1.8(6)
N23 C91 C92 C93 179.1(4)
C91 C92 C93 C94 2.3(8)
C92 C93 C94 C95 -1.1(9)
C93 C94 C95 C96 -0.4(9)
N23 C91 C96 C95 179.6(5)
C92 C91 C96 C95 0.3(7)
N23 C91 C96 N24 1.5(5)
C92 C91 C96 N24 -177.8(4)
C94 C95 C96 C91 0.8(8)
C94 C95 C96 N24 178.5(5)
C90 N24 C96 C91 -1.2(5)
C90 N24 C96 C95 -179.2(5)
C9 C1 O1 Ni3 10.3(5)
C2 C1 O1 Ni3 -171.23(19)
C9 C1 O1 Ni1A 176.3(3)
C2 C1 O1 Ni1A -5.3(3)
N3 Ni3 O1 C1 -8.6(3)
O4 Ni3 O1 C1 -145.7(2)
N15 Ni3 O1 C1 91.9(3)
N3 Ni3 O1 Ni1A -173.94(14)
O4 Ni3 O1 Ni1A 48.86(18)
N15 Ni3 O1 Ni1A -73.47(16)
N1 Ni1A O1 C1 5.9(2)
N5 Ni1A O1 C1 87.3(4)
N9 Ni1A O1 C1 -92.3(2)
O2 Ni1A O1 C1 100.8(2)
O3 Ni1A O1 C1 -169.4(2)
N1 Ni1A O1 Ni3 172.97(14)
N5 Ni1A O1 Ni3 -105.6(3)
N9 Ni1A O1 Ni3 74.82(13)
O2 Ni1A O1 Ni3 -92.13(13)
O3 Ni1A O1 Ni3 -2.34(13)
C25 C17 O2 Ni4 7.5(5)
C18 C17 O2 Ni4 -174.69(19)
C25 C17 O2 Ni1A 175.5(3)
C18 C17 O2 Ni1A -6.7(3)
N19 Ni4 O2 C17 95.8(3)
O5 Ni4 O2 C17 -137.9(2)
N7 Ni4 O2 C17 -6.0(2)
N19 Ni4 O2 Ni1A -71.65(16)
O5 Ni4 O2 Ni1A 54.59(19)
N7 Ni4 O2 Ni1A -173.49(14)
N1 Ni1A O2 C17 -88.9(2)
N5 Ni1A O2 C17 8.5(2)
N9 Ni1A O2 C17 102.2(4)
O1 Ni1A O2 C17 -167.8(2)
O3 Ni1A O2 C17 103.4(2)
N1 Ni1A O2 Ni4 79.83(14)
N5 Ni1A O2 Ni4 177.23(15)
N9 Ni1A O2 Ni4 -89.0(4)
O1 Ni1A O2 Ni4 0.93(13)
O3 Ni1A O2 Ni4 -87.84(13)
C41 C33 O3 Ni5 4.0(4)
C34 C33 O3 Ni5 -178.48(19)
C41 C33 O3 Ni1A 169.3(3)
C34 C33 O3 Ni1A -13.2(3)
O6 Ni5 O3 C33 -144.97(19)
N11 Ni5 O3 C33 -2.1(2)
N23 Ni5 O3 C33 99.3(2)
O6 Ni5 O3 Ni1A 50.42(18)
N11 Ni5 O3 Ni1A -166.70(14)
N23 Ni5 O3 Ni1A -65.28(18)
N1 Ni1A O3 C33 81.0(5)
N5 Ni1A O3 C33 -93.2(2)
N9 Ni1A O3 C33 8.1(2)
O1 Ni1A O3 C33 102.1(2)
O2 Ni1A O3 C33 -171.6(2)
N1 Ni1A O3 Ni5 -113.4(4)
N5 Ni1A O3 Ni5 72.39(14)
N9 Ni1A O3 Ni5 173.66(15)
O1 Ni1A O3 Ni5 -92.32(13)
O2 Ni1A O3 Ni5 -6.06(13)
C57 C49 O4 Ni3 8.4(6)
C50 C49 O4 Ni3 -174.0(2)
C57 C49 O4 Ni2 170.8(4)
C50 C49 O4 Ni2 -11.6(4)
N3 Ni3 O4 C49 96.7(3)
O1 Ni3 O4 C49 -136.3(3)
N15 Ni3 O4 C49 -5.3(3)
N3 Ni3 O4 Ni2 -64.78(17)
O1 Ni3 O4 Ni2 62.20(19)
N15 Ni3 O4 Ni2 -166.75(15)
N13 Ni2 O4 C49 9.7(2)
N17 Ni2 O4 C49 -90.0(3)
N21 Ni2 O4 C49 106.2(5)
O6 Ni2 O4 C49 104.3(2)
O5 Ni2 O4 C49 -167.3(2)
N13 Ni2 O4 Ni3 173.08(17)
N17 Ni2 O4 Ni3 73.44(16)
N21 Ni2 O4 Ni3 -90.4(5)
O6 Ni2 O4 Ni3 -92.28(15)
O5 Ni2 O4 Ni3 -3.88(13)
C73 C65 O5 Ni4 7.7(5)
C66 C65 O5 Ni4 -168.1(2)
C73 C65 O5 Ni2 170.5(3)
C66 C65 O5 Ni2 -5.3(4)
N19 Ni4 O5 C65 -10.3(3)
N7 Ni4 O5 C65 91.5(3)
O2 Ni4 O5 C65 -144.5(2)
N19 Ni4 O5 Ni2 -172.78(14)
N7 Ni4 O5 Ni2 -70.95(16)
O2 Ni4 O5 Ni2 53.08(19)
N13 Ni2 O5 C65 94.3(5)
N17 Ni2 O5 C65 8.3(2)
N21 Ni2 O5 C65 -90.4(2)
O6 Ni2 O5 C65 -167.3(2)
O4 Ni2 O5 C65 105.5(2)
N13 Ni2 O5 Ni4 -101.6(4)
N17 Ni2 O5 Ni4 172.38(16)
N21 Ni2 O5 Ni4 73.72(16)
O6 Ni2 O5 Ni4 -3.20(13)
O4 Ni2 O5 Ni4 -90.38(13)
C89 C81 O6 Ni5 16.4(5)
C82 C81 O6 Ni5 -167.7(2)
C89 C81 O6 Ni2 174.7(3)
C82 C81 O6 Ni2 -9.3(4)
N11 Ni5 O6 C81 88.5(3)
N23 Ni5 O6 C81 -13.0(3)
O3 Ni5 O6 C81 -137.7(3)
N11 Ni5 O6 Ni2 -69.5(2)
N23 Ni5 O6 Ni2 -170.94(16)
O3 Ni5 O6 Ni2 64.32(18)
N13 Ni2 O6 C81 -92.3(3)
N17 Ni2 O6 C81 85.7(5)
N21 Ni2 O6 C81 8.9(2)
O5 Ni2 O6 C81 103.1(2)
O4 Ni2 O6 C81 -171.6(2)
N13 Ni2 O6 Ni5 68.01(16)
N17 Ni2 O6 Ni5 -114.0(4)
N21 Ni2 O6 Ni5 169.25(18)
O5 Ni2 O6 Ni5 -96.57(15)
O4 Ni2 O6 Ni5 -11.29(14)
